data_4340814
loop_
_publ_author_name
'Berenguer, Jes\'us R'
'Lalinde, Elena'
'Mart\'in, Antonio'
'Moreno, M. Teresa'
'Ruiz, Santiago'
'S\'anchez, Sergio'
'Shahsavari, Hamid R.'

_publ_section_title
;
 Photophysical Responses in Pt2Pb Clusters Driven by Solvent Interactions
 and Structural Changes in the Pb(II) Environment.
;
_journal_issue 16
_journal_name_full 'Inorganic chemistry'
_journal_page_first 8770
_journal_page_last 8785
_journal_paper_doi 10.1021/ic501458q
_journal_volume 53
_journal_year 2014
_chemical_formula_sum 'C50 H26 Cl12 F16 N4 Pb Pt2 S2'
_chemical_formula_weight 2073.64
_chemical_name_common 'Compound X'
_chemical_name_systematic
;
 ?
;
_space_group_crystal_system monoclinic
_space_group_IT_number 15
_space_group_name_Hall '-C 2yc'
_space_group_name_H-M_alt 'C 1 2/c 1'
_symmetry_cell_setting monoclinic
_symmetry_space_group_name_Hall '-C 2yc'
_symmetry_space_group_name_H-M 'C 1 2/c 1'
_atom_sites_solution_hydrogens geom
_atom_sites_solution_primary direct
_atom_sites_solution_secondary difmap
_audit_conform_dict_location ftp://ftp.iucr.org/pub/cif_core.dic
_audit_conform_dict_name cif_core.dic
_audit_conform_dict_version 2.4
_audit_creation_date 2014-07-23T14:45:19-00:00
_audit_creation_method 'WinGX routine CIF_UPDATE'
_cell_angle_alpha 90
_cell_angle_beta 106.219(12)
_cell_angle_gamma 90
_cell_formula_units_Z 4
_cell_length_a 25.025(3)
_cell_length_b 12.0740(10)
_cell_length_c 21.3850(10)
_cell_measurement_reflns_used 13428
_cell_measurement_temperature 173.0(10)
_cell_measurement_theta_max 0
_cell_measurement_theta_min 0
_cell_measurement_wavelength 0.71073
_cell_volume 6204.4(10)
_computing_cell_refinement 'HKL Scalepack (Otwinowski & Minor 1997)'
_computing_data_collection 'Collect (Bruker AXS BV, 1997-2004)'
_computing_data_reduction 'HKL Denzo and Scalepack (Otwinowski & Minor 1997)'
_computing_molecular_graphics 'Ortep for Windows (Farrugia, 2012)'
_computing_publication_material 'WinGX publication routines (Farrugia, 2012)'
_computing_structure_refinement 'SHELXL-97 (Sheldrick, 2008)'
_computing_structure_solution 'SIR-92 (Altomare et al., 1994)'
_diffrn_ambient_temperature 173.0(10)
_diffrn_detector 'CCD plate'
_diffrn_detector_area_resol_mean 9
_diffrn_measured_fraction_theta_full 0.997
_diffrn_measured_fraction_theta_max 0.997
_diffrn_measurement_device '95mm CCD camera on \k-goniostat'
_diffrn_measurement_device_type KappaCCD
_diffrn_measurement_method CCD
_diffrn_orient_matrix_type 'by Bruker AXS Collect from scalepack cell'
_diffrn_orient_matrix_UB_11 -0.0356486
_diffrn_orient_matrix_UB_12 0.0223938
_diffrn_orient_matrix_UB_13 -0.0327988
_diffrn_orient_matrix_UB_21 -0.0548653
_diffrn_orient_matrix_UB_22 -0.0801395
_diffrn_orient_matrix_UB_23 -0.022582
_diffrn_orient_matrix_UB_31 -0.0656613
_diffrn_orient_matrix_UB_32 0.0020349
_diffrn_orient_matrix_UB_33 0.0280354
_diffrn_radiation_monochromator graphite
_diffrn_radiation_probe x-ray
_diffrn_radiation_type MoK\a
_diffrn_radiation_wavelength 0.71073
_diffrn_reflns_av_R_equivalents 0.0334
_diffrn_reflns_av_unetI/netI 0.0405
_diffrn_reflns_limit_h_max 30
_diffrn_reflns_limit_h_min -31
_diffrn_reflns_limit_k_max 15
_diffrn_reflns_limit_k_min -15
_diffrn_reflns_limit_l_max 26
_diffrn_reflns_limit_l_min 0
_diffrn_reflns_number 12345
_diffrn_reflns_reduction_process
;
        Scaled and merged with Sortav
        R.H. Blessing, (1987) Cryst. Rev. 1, 3-58
        R.H. Blessing, (1989) J. Appl. Cryst. 22, 396-397
;
_diffrn_reflns_theta_full 26.37
_diffrn_reflns_theta_max 26.37
_diffrn_reflns_theta_min 3.32
_diffrn_source 'Enraf Nonius FR590'
_exptl_absorpt_coefficient_mu 7.878
_exptl_absorpt_correction_T_max 1
_exptl_absorpt_correction_T_min 0.98
_exptl_absorpt_correction_type multi-scan
_exptl_absorpt_process_details
;
        [c.f. r.h. blessing, acta cryst. (1995), a51, 33-38]
;
_exptl_crystal_colour orange
_exptl_crystal_density_diffrn 2.22
_exptl_crystal_density_method 'not measured'
_exptl_crystal_description block
_exptl_crystal_F_000 3888
_exptl_crystal_size_max 0.4
_exptl_crystal_size_mid 0.3
_exptl_crystal_size_min 0.1
_refine_diff_density_max 1.07
_refine_diff_density_min -1.763
_refine_diff_density_rms 0.159
_refine_ls_extinction_method none
_refine_ls_goodness_of_fit_ref 1.035
_refine_ls_hydrogen_treatment constr
_refine_ls_matrix_type full
_refine_ls_number_constraints 0
_refine_ls_number_parameters 411
_refine_ls_number_reflns 6336
_refine_ls_number_restraints 1
_refine_ls_restrained_S_all 1.035
_refine_ls_R_factor_all 0.0459
_refine_ls_R_factor_gt 0.032
_refine_ls_shift/su_max 0.001
_refine_ls_shift/su_mean 0
_refine_ls_structure_factor_coef Fsqd
_refine_ls_weighting_details 'calc w=1/[\s^2^(Fo^2^)+(0.0281P)^2^+43.3179P] where P=(Fo^2^+2Fc^2^)/3'
_refine_ls_weighting_scheme calc
_refine_ls_wR_factor_gt 0.0691
_refine_ls_wR_factor_ref 0.0743
_reflns_number_gt 5263
_reflns_number_total 6336
_reflns_threshold_expression >2\s(I)
_cod_data_source_file ic501458q_si_003.cif
_cod_data_source_block 6_4CHCl3
_cod_depositor_comments 'Adding full bibliography for 4340810--4340817.cif.'
_cod_original_cell_volume 6204.4(9)
_cod_original_sg_symbol_H-M 'C 2/c'
_cod_database_code 4340814

loop_
_symmetry_equiv_pos_as_xyz
'x, y, z'
'-x, y, -z+1/2'
'x+1/2, y+1/2, z'
'-x+1/2, y+1/2, -z+1/2'
'-x, -y, -z'
'x, -y, z-1/2'
'-x+1/2, -y+1/2, -z'
'x+1/2, -y+1/2, z-1/2'

loop_
_atom_site_label
_atom_site_type_symbol
_atom_site_fract_x
_atom_site_fract_y
_atom_site_fract_z
_atom_site_U_iso_or_equiv
_atom_site_adp_type
_atom_site_occupancy
_atom_site_symmetry_multiplicity
_atom_site_calc_flag
_atom_site_refinement_flags
_atom_site_disorder_assembly
_atom_site_disorder_group
Pb1 Pb 0 -0.63985(3) 0.25 0.03341(9) Uani 1 2 d S . .
Pt1 Pt 0.057427(9) -0.587500(17) 0.385539(9) 0.02668(7) Uani 1 1 d . . .
S1 S 0.07005(8) -0.44376(15) 0.31210(10) 0.0592(5) Uani 1 1 d . . .
F14 F 0.17921(15) -0.5249(3) 0.46599(17) 0.0514(9) Uani 1 1 d . . .
F15 F 0.27788(17) -0.6130(4) 0.4729(3) 0.0851(15) Uani 1 1 d . . .
F16 F 0.28764(19) -0.7865(5) 0.3948(3) 0.1009(18) Uani 1 1 d . . .
F17 F 0.19392(19) -0.8803(4) 0.3159(2) 0.0754(13) Uani 1 1 d . . .
F18 F 0.09378(15) -0.8031(3) 0.31338(16) 0.0484(9) Uani 1 1 d . . .
N1 N -0.01535(18) -0.5185(4) 0.39788(19) 0.0281(10) Uani 1 1 d . . .
N2 N 0.1001(2) -0.5903(4) 0.2357(2) 0.0417(12) Uani 1 1 d . . .
C2 C -0.0374(2) -0.4206(5) 0.3737(3) 0.0349(13) Uani 1 1 d . . .
H2 H -0.0203 -0.3797 0.3479 0.042 Uiso 1 1 calc R . .
C3 C -0.0853(3) -0.3788(5) 0.3862(3) 0.0443(16) Uani 1 1 d . . .
H3 H -0.1004 -0.3115 0.3686 0.053 Uiso 1 1 calc R . .
C4 C -0.1095(3) -0.4396(6) 0.4253(3) 0.0461(16) Uani 1 1 d . . .
H4 H -0.1413 -0.4132 0.4347 0.055 Uiso 1 1 calc R . .
C5 C -0.0867(2) -0.5400(6) 0.4506(3) 0.0405(14) Uani 1 1 d . . .
H5 H -0.1033 -0.5815 0.4767 0.049 Uiso 1 1 calc R . .
C6 C -0.0284(3) -0.7541(5) 0.5017(3) 0.0426(15) Uani 1 1 d . . .
H6 H -0.0612 -0.739 0.5125 0.051 Uiso 1 1 calc R . .
C7 C 0.0017(3) -0.8477(6) 0.5258(3) 0.0495(17) Uani 1 1 d . . .
H7 H -0.0103 -0.8954 0.5533 0.059 Uiso 1 1 calc R . .
C8 C 0.0501(3) -0.8702(5) 0.5087(3) 0.0486(16) Uani 1 1 d . . .
H8 H 0.0704 -0.934 0.5243 0.058 Uiso 1 1 calc R . .
C9 C 0.0686(3) -0.7991(5) 0.4688(3) 0.0373(13) Uani 1 1 d . . .
H9 H 0.1014 -0.8153 0.4583 0.045 Uiso 1 1 calc R . .
C10 C 0.0392(2) -0.7031(5) 0.4437(2) 0.0302(12) Uani 1 1 d . . .
C11 C -0.0101(2) -0.6814(5) 0.4609(2) 0.0300(12) Uani 1 1 d . . .
C12 C -0.0392(2) -0.5781(5) 0.4367(2) 0.0305(12) Uani 1 1 d . . .
C13 C 0.1316(2) -0.6582(5) 0.3883(3) 0.0351(13) Uani 1 1 d . . .
C14 C 0.1804(3) -0.6152(5) 0.4280(3) 0.0397(14) Uani 1 1 d . . .
C15 C 0.2323(3) -0.6571(6) 0.4321(3) 0.0515(17) Uani 1 1 d . . .
C16 C 0.2371(3) -0.7454(7) 0.3945(4) 0.060(2) Uani 1 1 d . . .
C17 C 0.1903(3) -0.7928(6) 0.3541(3) 0.0501(17) Uani 1 1 d . . .
C18 C 0.1387(3) -0.7503(5) 0.3535(3) 0.0370(14) Uani 1 1 d . . .
C19 C 0.1347(3) -0.6365(5) 0.2073(3) 0.0422(15) Uani 1 1 d . A .
H19 H 0.1227 -0.6981 0.181 0.051 Uiso 1 1 calc R . .
C20 C 0.1884(3) -0.5982(6) 0.2147(3) 0.0445(15) Uani 1 1 d . . .
C21 C 0.2057(3) -0.5033(6) 0.2514(3) 0.0502(17) Uani 1 1 d . A .
H21 H 0.2409 -0.4738 0.2557 0.06 Uiso 1 1 calc R . .
C22 C 0.1698(3) -0.4533(6) 0.2815(3) 0.0474(16) Uani 1 1 d . . .
H22 H 0.1803 -0.3897 0.3064 0.057 Uiso 1 1 calc R A .
C23 C 0.1173(3) -0.5000(5) 0.2738(3) 0.0409(15) Uani 1 1 d . A .
C24 C 0.2262(4) -0.6550(8) 0.1834(4) 0.071(2) Uani 0.7 1 d P A 1
F1 F 0.2208(3) -0.7654(7) 0.1785(4) 0.0887(12) Uani 0.7 1 d P A 1
F2 F 0.2190(3) -0.6206(7) 0.1192(4) 0.0887(12) Uani 0.7 1 d P A 1
F3 F 0.2802(3) -0.6351(7) 0.2081(4) 0.0887(12) Uani 0.7 1 d P A 1
C24B C 0.2262(4) -0.6550(8) 0.1834(4) 0.071(2) Uani 0.3 1 d P A 2
F1B F 0.2682(8) -0.7041(17) 0.2320(9) 0.0887(12) Uani 0.3 1 d P A 2
F2B F 0.1961(8) -0.7359(17) 0.1460(9) 0.0887(12) Uani 0.3 1 d P A 2
F3B F 0.2465(8) -0.5898(17) 0.1483(10) 0.0887(12) Uani 0.3 1 d P A 2
Cl1 Cl 0.13373(12) -0.0121(4) 0.16690(12) 0.1275(13) Uani 1 1 d . . .
Cl2 Cl 0.02834(14) 0.0761(3) 0.16753(16) 0.1359(14) Uani 1 1 d . . .
Cl3 Cl 0.06320(16) -0.1396(2) 0.22063(15) 0.1206(11) Uani 1 1 d . . .
C48 C 0.0842(4) -0.0051(7) 0.2090(4) 0.076(2) Uani 1 1 d . . .
H48 H 0.1011 0.0284 0.2517 0.091 Uiso 1 1 calc R . .
C50 C 0.1776(4) -0.1303(9) 0.4559(5) 0.0887(12) Uani 0.6 1 d P B 1
H50 H 0.2152 -0.1035 0.4586 0.106 Uiso 0.6 1 calc PR B 1
Cl7 Cl 0.1313(5) -0.0366(6) 0.4065(3) 0.084(2) Uani 0.6 1 d P B 1
Cl8 Cl 0.1682(4) -0.1145(7) 0.5353(4) 0.0738(18) Uani 0.6 1 d P B 1
Cl9 Cl 0.1776(3) -0.2687(6) 0.4414(3) 0.0830(18) Uani 0.6 1 d P B 1
C50B C 0.1776(4) -0.1303(9) 0.4559(5) 0.0887(12) Uani 0.4 1 d P C 2
H50B H 0.2128 -0.1056 0.4489 0.106 Uiso 0.4 1 calc PR C 2
Cl8B Cl 0.1821(8) -0.1426(16) 0.5342(9) 0.160(8) Uani 0.4 1 d P C 2
Cl9B Cl 0.1522(5) -0.2604(9) 0.4111(6) 0.107(4) Uani 0.4 1 d PD C 2
Cl7B Cl 0.1229(9) -0.0627(11) 0.4076(9) 0.143(7) Uani 0.4 1 d PD C 2

loop_
_atom_site_aniso_label
_atom_site_aniso_U_11
_atom_site_aniso_U_22
_atom_site_aniso_U_33
_atom_site_aniso_U_23
_atom_site_aniso_U_13
_atom_site_aniso_U_12
Pb1 0.02601(16) 0.03161(16) 0.04597(18) 0 0.01563(13) 0
Pt1 0.02534(12) 0.02767(11) 0.02853(11) 0.00156(8) 0.01001(8) 0.00512(9)
S1 0.0542(11) 0.0449(10) 0.0947(14) 0.0327(9) 0.0475(10) 0.0196(8)
F14 0.042(2) 0.047(2) 0.061(2) -0.0083(18) 0.0069(17) -0.0037(18)
F15 0.030(2) 0.082(3) 0.125(4) 0.008(3) -0.008(2) -0.002(2)
F16 0.041(3) 0.103(4) 0.157(5) 0.007(4) 0.026(3) 0.042(3)
F17 0.070(3) 0.071(3) 0.092(3) -0.013(2) 0.035(3) 0.036(2)
F18 0.050(2) 0.042(2) 0.050(2) -0.0095(16) 0.0084(17) 0.0118(18)
N1 0.027(2) 0.033(2) 0.026(2) -0.0001(18) 0.0086(18) 0.008(2)
N2 0.031(3) 0.044(3) 0.047(3) 0.012(2) 0.005(2) -0.003(2)
C2 0.039(3) 0.035(3) 0.029(3) -0.003(2) 0.007(2) 0.008(3)
C3 0.047(4) 0.043(4) 0.039(3) -0.004(3) 0.006(3) 0.021(3)
C4 0.036(4) 0.063(4) 0.042(3) 0.000(3) 0.016(3) 0.018(3)
C5 0.031(3) 0.059(4) 0.034(3) -0.002(3) 0.012(2) 0.009(3)
C6 0.040(4) 0.049(4) 0.043(3) 0.004(3) 0.017(3) -0.003(3)
C7 0.062(5) 0.046(4) 0.044(4) 0.013(3) 0.021(3) -0.005(3)
C8 0.060(5) 0.038(3) 0.048(4) 0.011(3) 0.017(3) 0.006(3)
C9 0.038(3) 0.037(3) 0.040(3) 0.004(3) 0.015(3) 0.005(3)
C10 0.034(3) 0.034(3) 0.024(3) 0.002(2) 0.010(2) 0.001(2)
C11 0.026(3) 0.033(3) 0.033(3) -0.001(2) 0.012(2) 0.005(2)
C12 0.030(3) 0.040(3) 0.022(2) -0.005(2) 0.007(2) 0.003(2)
C13 0.037(3) 0.040(3) 0.030(3) 0.008(2) 0.012(2) 0.005(3)
C14 0.037(4) 0.032(3) 0.051(4) 0.006(3) 0.013(3) 0.004(3)
C15 0.031(4) 0.046(4) 0.072(5) 0.012(3) 0.005(3) 0.008(3)
C16 0.034(4) 0.065(5) 0.084(5) 0.017(4) 0.021(4) 0.026(4)
C17 0.048(4) 0.049(4) 0.059(4) 0.005(3) 0.023(3) 0.027(3)
C18 0.036(3) 0.036(3) 0.041(3) 0.007(3) 0.014(3) 0.018(3)
C19 0.037(4) 0.047(4) 0.039(3) 0.007(3) 0.006(3) -0.008(3)
C20 0.042(4) 0.053(4) 0.042(3) 0.001(3) 0.018(3) -0.006(3)
C21 0.033(4) 0.067(5) 0.056(4) -0.004(3) 0.021(3) -0.014(3)
C22 0.041(4) 0.059(4) 0.044(3) -0.002(3) 0.016(3) -0.010(3)
C23 0.034(3) 0.049(4) 0.042(3) 0.020(3) 0.014(3) 0.001(3)
C24 0.067(6) 0.086(7) 0.074(6) -0.020(5) 0.040(5) -0.023(5)
F1 0.082(3) 0.098(3) 0.103(3) -0.014(2) 0.053(2) 0.013(2)
F2 0.082(3) 0.098(3) 0.103(3) -0.014(2) 0.053(2) 0.013(2)
F3 0.082(3) 0.098(3) 0.103(3) -0.014(2) 0.053(2) 0.013(2)
C24B 0.067(6) 0.086(7) 0.074(6) -0.020(5) 0.040(5) -0.023(5)
F1B 0.082(3) 0.098(3) 0.103(3) -0.014(2) 0.053(2) 0.013(2)
F2B 0.082(3) 0.098(3) 0.103(3) -0.014(2) 0.053(2) 0.013(2)
F3B 0.082(3) 0.098(3) 0.103(3) -0.014(2) 0.053(2) 0.013(2)
Cl1 0.0809(19) 0.225(4) 0.0727(15) 0.001(2) 0.0154(13) -0.034(2)
Cl2 0.122(3) 0.120(2) 0.120(2) -0.0444(19) -0.0415(19) 0.043(2)
Cl3 0.178(3) 0.0888(19) 0.116(2) -0.0266(16) 0.076(2) -0.030(2)
C48 0.090(7) 0.067(5) 0.064(5) -0.016(4) 0.012(4) -0.010(5)
C50 0.082(3) 0.098(3) 0.103(3) -0.014(2) 0.053(2) 0.013(2)
Cl7 0.117(6) 0.067(3) 0.065(3) 0.013(3) 0.022(3) 0.015(3)
Cl8 0.093(4) 0.070(3) 0.067(3) -0.006(3) 0.038(3) -0.010(3)
Cl9 0.094(4) 0.056(2) 0.108(5) -0.020(3) 0.042(3) 0.000(3)
C50B 0.082(3) 0.098(3) 0.103(3) -0.014(2) 0.053(2) 0.013(2)
Cl8B 0.146(14) 0.195(17) 0.131(11) 0.098(10) 0.022(8) -0.025(11)
Cl9B 0.154(11) 0.058(4) 0.149(10) -0.031(6) 0.111(8) -0.014(7)
Cl7B 0.113(9) 0.147(12) 0.192(12) 0.119(9) 0.078(9) 0.047(9)

loop_
_atom_type_symbol
_atom_type_description
_atom_type_scat_dispersion_real
_atom_type_scat_dispersion_imag
_atom_type_scat_source
C C 0.0033 0.0016 'International Tables Vol C Tables 4.2.6.8 and 6.1.1.4'
H H 0 0 'International Tables Vol C Tables 4.2.6.8 and 6.1.1.4'
Cl Cl 0.1484 0.1585 'International Tables Vol C Tables 4.2.6.8 and 6.1.1.4'
F F 0.0171 0.0103 'International Tables Vol C Tables 4.2.6.8 and 6.1.1.4'
N N 0.0061 0.0033 'International Tables Vol C Tables 4.2.6.8 and 6.1.1.4'
Pb Pb -3.3944 10.1111 'International Tables Vol C Tables 4.2.6.8 and 6.1.1.4'
Pt Pt -1.7033 8.3905 'International Tables Vol C Tables 4.2.6.8 and 6.1.1.4'
S S 0.1246 0.1234 'International Tables Vol C Tables 4.2.6.8 and 6.1.1.4'

loop_
_geom_angle_atom_site_label_1
_geom_angle_atom_site_label_2
_geom_angle_atom_site_label_3
_geom_angle
_geom_angle_site_symmetry_1
_geom_angle_site_symmetry_3
N2 Pb1 N2 154.2(2) . 2
N2 Pb1 Pt1 81.27(11) . .
N2 Pb1 Pt1 93.16(10) 2 .
N2 Pb1 Pt1 93.16(10) . 2
N2 Pb1 Pt1 81.27(11) 2 2
Pt1 Pb1 Pt1 155.019(14) . 2
N2 Pb1 S1 55.15(12) . .
N2 Pb1 S1 102.79(11) 2 .
Pt1 Pb1 S1 48.00(3) . .
Pt1 Pb1 S1 109.30(4) 2 .
N2 Pb1 S1 102.79(11) . 2
N2 Pb1 S1 55.15(12) 2 2
Pt1 Pb1 S1 109.30(4) . 2
Pt1 Pb1 S1 48.00(3) 2 2
S1 Pb1 S1 76.92(7) . 2
C10 Pt1 C13 93.1(2) . .
C10 Pt1 N1 80.9(2) . .
C13 Pt1 N1 171.34(18) . .
C10 Pt1 S1 174.52(16) . .
C13 Pt1 S1 92.09(16) . .
N1 Pt1 S1 94.16(13) . .
C10 Pt1 Pb1 109.29(15) . .
C13 Pt1 Pb1 97.49(16) . .
N1 Pt1 Pb1 90.40(11) . .
S1 Pt1 Pb1 68.19(6) . .
C23 S1 Pt1 104.7(2) . .
C23 S1 Pb1 82.9(2) . .
Pt1 S1 Pb1 63.81(5) . .
C2 N1 C12 119.8(5) . .
C2 N1 Pt1 125.6(4) . .
C12 N1 Pt1 114.5(3) . .
C19 N2 C23 118.5(5) . .
C19 N2 Pb1 135.9(4) . .
C23 N2 Pb1 105.2(4) . .
N1 C2 C3 121.8(6) . .
N1 C2 H2 119.1 . .
C3 C2 H2 119.1 . .
C4 C3 C2 118.2(6) . .
C4 C3 H3 120.9 . .
C2 C3 H3 120.9 . .
C3 C4 C5 120.1(6) . .
C3 C4 H4 119.9 . .
C5 C4 H4 119.9 . .
C4 C5 C12 119.6(6) . .
C4 C5 H5 120.2 . .
C12 C5 H5 120.2 . .
C7 C6 C11 120.5(6) . .
C7 C6 H6 119.7 . .
C11 C6 H6 119.7 . .
C6 C7 C8 119.3(6) . .
C6 C7 H7 120.4 . .
C8 C7 H7 120.4 . .
C9 C8 C7 120.6(6) . .
C9 C8 H8 119.7 . .
C7 C8 H8 119.7 . .
C8 C9 C10 121.6(6) . .
C8 C9 H9 119.2 . .
C10 C9 H9 119.2 . .
C9 C10 C11 117.4(5) . .
C9 C10 Pt1 129.0(4) . .
C11 C10 Pt1 113.6(4) . .
C6 C11 C10 120.6(5) . .
C6 C11 C12 122.5(5) . .
C10 C11 C12 116.9(5) . .
N1 C12 C5 120.4(5) . .
N1 C12 C11 114.0(5) . .
C5 C12 C11 125.5(5) . .
C18 C13 C14 114.3(5) . .
C18 C13 Pt1 125.4(5) . .
C14 C13 Pt1 120.3(4) . .
F14 C14 C15 115.7(6) . .
F14 C14 C13 120.3(5) . .
C15 C14 C13 124.0(6) . .
F15 C15 C16 119.9(6) . .
F15 C15 C14 120.9(7) . .
C16 C15 C14 119.2(6) . .
F16 C16 C15 121.3(7) . .
F16 C16 C17 118.8(7) . .
C15 C16 C17 119.9(6) . .
F17 C17 C16 121.1(6) . .
F17 C17 C18 120.2(7) . .
C16 C17 C18 118.8(6) . .
F18 C18 C13 120.6(5) . .
F18 C18 C17 115.7(5) . .
C13 C18 C17 123.7(6) . .
N2 C19 C20 123.3(6) . .
N2 C19 H19 118.4 . .
C20 C19 H19 118.4 . .
C19 C20 C21 118.7(6) . .
C19 C20 C24 121.2(6) . .
C21 C20 C24 120.1(6) . .
C22 C21 C20 118.8(6) . .
C22 C21 H21 120.6 . .
C20 C21 H21 120.6 . .
C21 C22 C23 118.8(6) . .
C21 C22 H22 120.6 . .
C23 C22 H22 120.6 . .
N2 C23 C22 121.8(6) . .
N2 C23 S1 116.6(5) . .
C22 C23 S1 121.6(5) . .
F3 C24 F1 106.3(9) . .
F3 C24 F2 100.2(7) . .
F1 C24 F2 103.8(8) . .
F3 C24 C20 116.5(7) . .
F1 C24 C20 115.7(7) . .
F2 C24 C20 112.6(8) . .
Cl1 C48 Cl2 110.8(5) . .
Cl1 C48 Cl3 108.5(5) . .
Cl2 C48 Cl3 111.5(5) . .
Cl1 C48 H48 108.6 . .
Cl2 C48 H48 108.6 . .
Cl3 C48 H48 108.6 . .
Cl9 C50 Cl7 124.0(7) . .
Cl9 C50 Cl8 106.5(7) . .
Cl7 C50 Cl8 105.3(6) . .
Cl9 C50 H50 106.6 . .
Cl7 C50 H50 106.6 . .
Cl8 C50 H50 106.6 . .

loop_
_geom_bond_atom_site_label_1
_geom_bond_atom_site_label_2
_geom_bond_distance
_geom_bond_site_symmetry_2
Pb1 N2 2.674(5) .
Pb1 N2 2.674(5) 2
Pb1 Pt1 2.9222(4) .
Pb1 Pt1 2.9222(4) 2
Pb1 S1 3.024(2) .
Pb1 S1 3.024(2) 2
Pt1 C10 2.005(5) .
Pt1 C13 2.028(6) .
Pt1 N1 2.085(4) .
Pt1 S1 2.4199(16) .
S1 C23 1.753(7) .
F14 C14 1.364(7) .
F15 C15 1.337(8) .
F16 C16 1.357(7) .
F17 C17 1.354(8) .
F18 C18 1.366(7) .
N1 C2 1.346(7) .
N1 C12 1.358(7) .
N2 C19 1.314(8) .
N2 C23 1.358(8) .
C2 C3 1.392(8) .
C2 H2 0.93 .
C3 C4 1.373(9) .
C3 H3 0.93 .
C4 C5 1.384(9) .
C4 H4 0.93 .
C5 C12 1.381(8) .
C5 H5 0.93 .
C6 C7 1.376(9) .
C6 C11 1.401(8) .
C6 H6 0.93 .
C7 C8 1.388(9) .
C7 H7 0.93 .
C8 C9 1.378(8) .
C8 H8 0.93 .
C9 C10 1.396(8) .
C9 H9 0.93 .
C10 C11 1.408(7) .
C11 C12 1.464(7) .
C13 C18 1.376(8) .
C13 C14 1.380(8) .
C14 C15 1.375(9) .
C15 C16 1.361(10) .
C16 C17 1.371(10) .
C17 C18 1.387(8) .
C19 C20 1.386(8) .
C19 H19 0.93 .
C20 C21 1.388(9) .
C20 C24 1.474(10) .
C21 C22 1.382(9) .
C21 H21 0.93 .
C22 C23 1.395(9) .
C22 H22 0.93 .
C24 F3 1.327(11) .
C24 F1 1.341(12) .
C24 F2 1.396(11) .
Cl1 C48 1.725(10) .
Cl2 C48 1.734(10) .
Cl3 C48 1.746(9) .
C48 H48 0.98 .
C50 Cl9 1.700(13) .
C50 Cl7 1.748(13) .
C50 Cl8 1.789(12) .
C50 H50 0.98 .

loop_
_geom_torsion_atom_site_label_1
_geom_torsion_atom_site_label_2
_geom_torsion_atom_site_label_3
_geom_torsion_atom_site_label_4
_geom_torsion
_geom_torsion_site_symmetry_1
N2 Pb1 Pt1 C10 -135.0(2) .
N2 Pb1 Pt1 C10 70.4(2) 2
Pt1 Pb1 Pt1 C10 146.42(17) 2
S1 Pb1 Pt1 C10 174.80(17) .
S1 Pb1 Pt1 C10 124.44(17) 2
N2 Pb1 Pt1 C13 -39.0(2) .
N2 Pb1 Pt1 C13 166.3(2) 2
Pt1 Pb1 Pt1 C13 -117.64(16) 2
S1 Pb1 Pt1 C13 -89.26(17) .
S1 Pb1 Pt1 C13 -139.62(17) 2
N2 Pb1 Pt1 N1 144.54(17) .
N2 Pb1 Pt1 N1 -10.08(17) 2
Pt1 Pb1 Pt1 N1 65.94(12) 2
S1 Pb1 Pt1 N1 94.32(13) .
S1 Pb1 Pt1 N1 43.96(13) 2
N2 Pb1 Pt1 S1 50.22(12) .
N2 Pb1 Pt1 S1 -104.40(12) 2
Pt1 Pb1 Pt1 S1 -28.38(4) 2
S1 Pb1 Pt1 S1 -50.36(8) 2
C10 Pt1 S1 C23 -137.8(16) .
C13 Pt1 S1 C23 23.0(3) .
N1 Pt1 S1 C23 -163.0(3) .
Pb1 Pt1 S1 C23 -74.2(2) .
C10 Pt1 S1 Pb1 -63.6(16) .
C13 Pt1 S1 Pb1 97.23(17) .
N1 Pt1 S1 Pb1 -88.77(12) .
N2 Pb1 S1 C23 -2.0(2) .
N2 Pb1 S1 C23 -167.1(2) 2
Pt1 Pb1 S1 C23 110.24(19) .
Pt1 Pb1 S1 C23 -82.04(19) 2
S1 Pb1 S1 C23 -118.0(2) 2
N2 Pb1 S1 Pt1 -112.22(13) .
N2 Pb1 S1 Pt1 82.62(12) 2
Pt1 Pb1 S1 Pt1 167.720(19) 2
S1 Pb1 S1 Pt1 131.74(6) 2
C10 Pt1 N1 C2 177.0(4) .
C13 Pt1 N1 C2 130.8(13) .
S1 Pt1 N1 C2 -5.4(4) .
Pb1 Pt1 N1 C2 -73.5(4) .
C10 Pt1 N1 C12 0.5(4) .
C13 Pt1 N1 C12 -45.7(15) .
S1 Pt1 N1 C12 178.2(3) .
Pb1 Pt1 N1 C12 110.0(3) .
N2 Pb1 N2 C19 -149.6(6) 2
Pt1 Pb1 N2 C19 131.3(6) .
Pt1 Pb1 N2 C19 -73.2(6) 2
S1 Pb1 N2 C19 175.4(6) .
S1 Pb1 N2 C19 -120.8(5) 2
N2 Pb1 N2 C23 37.6(3) 2
Pt1 Pb1 N2 C23 -41.5(3) .
Pt1 Pb1 N2 C23 114.0(3) 2
S1 Pb1 N2 C23 2.6(3) .
S1 Pb1 N2 C23 66.5(3) 2
C12 N1 C2 C3 -1.4(8) .
Pt1 N1 C2 C3 -177.7(4) .
N1 C2 C3 C4 1.0(9) .
C2 C3 C4 C5 -0.6(9) .
C3 C4 C5 C12 0.5(9) .
C11 C6 C7 C8 -0.8(10) .
C6 C7 C8 C9 1.0(10) .
C7 C8 C9 C10 -0.8(10) .
C8 C9 C10 C11 0.3(8) .
C8 C9 C10 Pt1 179.7(5) .
C13 Pt1 C10 C9 -4.8(5) .
N1 Pt1 C10 C9 -178.5(5) .
S1 Pt1 C10 C9 156.0(14) .
Pb1 Pt1 C10 C9 94.3(5) .
C13 Pt1 C10 C11 174.7(4) .
N1 Pt1 C10 C11 0.9(4) .
S1 Pt1 C10 C11 -24.5(19) .
Pb1 Pt1 C10 C11 -86.3(4) .
C7 C6 C11 C10 0.3(9) .
C7 C6 C11 C12 -176.9(5) .
C9 C10 C11 C6 -0.1(8) .
Pt1 C10 C11 C6 -179.6(4) .
C9 C10 C11 C12 177.3(5) .
Pt1 C10 C11 C12 -2.3(6) .
C2 N1 C12 C5 1.3(8) .
Pt1 N1 C12 C5 178.0(4) .
C2 N1 C12 C11 -178.5(5) .
Pt1 N1 C12 C11 -1.8(5) .
C4 C5 C12 N1 -0.9(8) .
C4 C5 C12 C11 178.9(5) .
C6 C11 C12 N1 -180.0(5) .
C10 C11 C12 N1 2.7(7) .
C6 C11 C12 C5 0.2(9) .
C10 C11 C12 C5 -177.1(5) .
C10 Pt1 C13 C18 77.7(5) .
N1 Pt1 C13 C18 123.3(13) .
S1 Pt1 C13 C18 -100.5(5) .
Pb1 Pt1 C13 C18 -32.2(5) .
C10 Pt1 C13 C14 -101.3(5) .
N1 Pt1 C13 C14 -55.7(16) .
S1 Pt1 C13 C14 80.5(5) .
Pb1 Pt1 C13 C14 148.8(4) .
C18 C13 C14 F14 -178.9(5) .
Pt1 C13 C14 F14 0.2(7) .
C18 C13 C14 C15 1.8(9) .
Pt1 C13 C14 C15 -179.1(5) .
F14 C14 C15 F15 2.3(9) .
C13 C14 C15 F15 -178.4(6) .
F14 C14 C15 C16 -178.3(6) .
C13 C14 C15 C16 1.0(10) .
F15 C15 C16 F16 -3.5(11) .
C14 C15 C16 F16 177.1(7) .
F15 C15 C16 C17 178.1(7) .
C14 C15 C16 C17 -1.3(11) .
F16 C16 C17 F17 1.2(11) .
C15 C16 C17 F17 179.7(6) .
F16 C16 C17 C18 -179.7(6) .
C15 C16 C17 C18 -1.2(11) .
C14 C13 C18 F18 178.5(5) .
Pt1 C13 C18 F18 -0.6(8) .
C14 C13 C18 C17 -4.5(8) .
Pt1 C13 C18 C17 176.4(5) .
F17 C17 C18 F18 0.7(9) .
C16 C17 C18 F18 -178.5(6) .
F17 C17 C18 C13 -176.5(6) .
C16 C17 C18 C13 4.3(10) .
C23 N2 C19 C20 0.5(9) .
Pb1 N2 C19 C20 -171.5(4) .
N2 C19 C20 C21 -3.1(10) .
N2 C19 C20 C24 178.1(7) .
C19 C20 C21 C22 2.7(10) .
C24 C20 C21 C22 -178.5(7) .
C20 C21 C22 C23 -0.1(10) .
C19 N2 C23 C22 2.3(8) .
Pb1 N2 C23 C22 176.6(5) .
C19 N2 C23 S1 -178.4(4) .
Pb1 N2 C23 S1 -4.2(5) .
C21 C22 C23 N2 -2.5(9) .
C21 C22 C23 S1 178.3(5) .
Pt1 S1 C23 N2 64.1(4) .
Pb1 S1 C23 N2 3.6(4) .
Pt1 S1 C23 C22 -116.7(5) .
Pb1 S1 C23 C22 -177.2(5) .
C19 C20 C24 F3 -159.9(8) .
C21 C20 C24 F3 21.3(12) .
C19 C20 C24 F1 -33.9(12) .
C21 C20 C24 F1 147.3(8) .
C19 C20 C24 F2 85.1(9) .
C21 C20 C24 F2 -93.7(9) .
